data_4116729
loop_
_publ_author_name
'Hiroshi M. Yamamoto'
'Jun-Ichi Yamaura'
'Reizo Kato'

_publ_contact_author
;
Hiroshi M. Yamamoto
Kato Lab., The Institute for Solid State Physics, 
The University of Tokyo
7-22-1, Roppongi, Minato-ku, Tokyo, 106, Japan  
;
_publ_contact_author_email ' yhiroshi@kappa.issp.u-tokyo.ac.jp '
_publ_contact_author_fax ' +81-3-3478-6742 '
_publ_contact_author_phone ' +81-3-3478-6811 (ext.5714) '
_publ_section_title
;
 Multicomponent Molecular Conductors with Supramolecular Assembly:
 Iodine-Containing Neutral Molecules as Building Blocks
;
_journal_name_full 'Journal of the American Chemical Society'
_journal_page_first 5905
_journal_page_last 5913
_journal_paper_doi 10.1021/ja980024u
_journal_volume 120
_journal_year 1998
_chemical_formula_structural (BEDT-TTF)2Cl(DIA)
_chemical_formula_sum 'C22 H16 Cl I2 S16'
_chemical_formula_weight 1082.59
_space_group_IT_number 2
_symmetry_cell_setting triclinic
_symmetry_Int_Tables_number 2
_symmetry_space_group_name_Hall '-P 1'
_symmetry_space_group_name_H-M 'P -1'
_audit_creation_date 'Mon Jun  9 21:54:56 1997'
_audit_creation_method 'from TEXRAY.INF file'
_cell_angle_alpha 99.49(3)
_cell_angle_beta 104.90(3)
_cell_angle_gamma 83.20(3)
_cell_formula_units_Z 1
_cell_length_a 7.642(3)
_cell_length_b 17.477(6)
_cell_length_c 6.728(3)
_cell_measurement_reflns_used 25
_cell_measurement_temperature 293.2
_cell_measurement_theta_max 14.9
_cell_measurement_theta_min 12.5
_cell_volume 853.8(6)
_computing_cell_refinement 'MXC Diffractometer Control'
_computing_data_collection 'MXC Diffractometer Control'
_computing_data_reduction teXsan
_computing_publication_material teXsan
_computing_structure_refinement teXsan
_computing_structure_solution SIR92
_diffrn_ambient_temperature 566.2
_diffrn_measurement_device MXC18
_diffrn_measurement_method \w-2\q
_diffrn_orient_matrix_UB_11 0.13476
_diffrn_orient_matrix_UB_12 0.00159
_diffrn_orient_matrix_UB_13 0.03009
_diffrn_orient_matrix_UB_21 0.01553
_diffrn_orient_matrix_UB_22 -0.05772
_diffrn_orient_matrix_UB_23 -0.00195
_diffrn_orient_matrix_UB_31 -0.00791
_diffrn_orient_matrix_UB_32 -0.00726
_diffrn_orient_matrix_UB_33 -0.15238
_diffrn_radiation_detector 'scintillation counter'
_diffrn_radiation_monochromator graphite
_diffrn_radiation_source 'MAC Science rotar'
_diffrn_radiation_type 'Mo K\a'
_diffrn_radiation_wavelength 0.7107
_diffrn_reflns_av_R_equivalents 0.00
_diffrn_reflns_av_sigmaI/netI 0.046
_diffrn_reflns_limit_h_max 9
_diffrn_reflns_limit_h_min -9
_diffrn_reflns_limit_k_max 22
_diffrn_reflns_limit_k_min -22
_diffrn_reflns_limit_l_max 0
_diffrn_reflns_limit_l_min -8
_diffrn_reflns_number 4257
_diffrn_reflns_reduction_process 'Lp corrections applied'
_diffrn_reflns_theta_max 27.5
_diffrn_reflns_theta_min 1.5
_diffrn_standards_decay_% -0.52
_diffrn_standards_interval_count 100
_diffrn_standards_number 3
_exptl_absorpt_coefficient_mu 2.918
_exptl_absorpt_correction_T_max 1.000
_exptl_absorpt_correction_T_min 0.864
_exptl_absorpt_correction_type analytical
_exptl_crystal_colour black
_exptl_crystal_density_diffrn 2.105
_exptl_crystal_description block
_exptl_crystal_F_000 527.00
_exptl_crystal_size_max 0.450
_exptl_crystal_size_mid 0.150
_exptl_crystal_size_min 0.080
_refine_diff_density_max 2.18
_refine_diff_density_min -2.59
_refine_ls_extinction_coef 0.0015(7)
_refine_ls_extinction_method 'Zachariasen(1967) type 2 gaussian isotropic'
_refine_ls_goodness_of_fit_obs 7.182
_refine_ls_hydrogen_treatment noref
_refine_ls_matrix_type full
_refine_ls_number_constraints 0
_refine_ls_number_parameters 188
_refine_ls_number_reflns 3438
_refine_ls_number_restraints 0
_refine_ls_R_factor_obs 0.0953
_refine_ls_shift/esd_max 0.2390
_refine_ls_shift/esd_mean 0.0490
_refine_ls_structure_factor_coef F
_refine_ls_weighting_details 'w = 1/[\s^2^(Fo) + 0.00001|Fo|^2^]'
_refine_ls_weighting_scheme calc
_refine_ls_wR_factor_obs 0.0926
_reflns_number_observed 3438
_reflns_number_total 4257
_reflns_observed_criterion >3.0sigma(I)
_cod_data_source_file ja980024u_1.cif
_cod_data_source_block (BEDT-TTF)2Cl(Diiodoacetylene)
_cod_depositor_comments
;
The following automatic conversions were performed:

'_refine_ls_weighting_scheme' value 'w = 1/[\s^2^(Fo) +
0.00001|Fo|^2^]' was changed to 'calc'. New tag
'_refine_ls_weighting_details' was created. The value of the new tag
was set to 'w = 1/[\s^2^(Fo) + 0.00001|Fo|^2^]'.

Automatic conversion script
Id: cif_fix_values 3143 2015-03-26 13:38:13Z robertas 
;
_cod_original_sg_symbol_H-M 'P -1 '
_cod_original_formula_sum 'C22 H16 Cl I2 S16 '
_cod_database_code 4116729

loop_
_symmetry_equiv_pos_as_xyz
'   +x,   +y,   +z'
'   -x,   -y,   -z'

loop_
_atom_site_aniso_label
_atom_site_aniso_U_11
_atom_site_aniso_U_22
_atom_site_aniso_U_33
_atom_site_aniso_U_12
_atom_site_aniso_U_13
_atom_site_aniso_U_23
I(1) 0.0442(6) 0.0326(6) 0.0317(6) 0.0002(4) 0.0125(4) 0.0084(4)
Cl(1) 0.059(4) 0.042(4) 0.058(5) -0.001(3) 0.028(4) 0.016(3)
S(1) 0.091(4) 0.025(3) 0.041(3) -0.005(2) 0.039(3) 0.006(2)
S(2) 0.089(4) 0.031(3) 0.030(3) -0.009(2) 0.033(3) 0.003(2)
S(3) 0.090(4) 0.030(3) 0.030(3) -0.009(2) 0.034(3) 0.002(2)
S(4) 0.091(4) 0.024(2) 0.040(3) -0.008(2) 0.036(3) 0.004(2)
S(5) 0.084(4) 0.044(3) 0.044(3) -0.004(3) 0.037(3) 0.015(2)
S(6) 0.073(3) 0.031(3) 0.042(3) -0.012(2) 0.033(3) 0.000(2)
S(7) 0.071(3) 0.031(3) 0.039(3) -0.012(2) 0.029(3) 0.000(2)
S(8) 0.087(4) 0.041(3) 0.041(3) -0.010(3) 0.037(3) 0.008(2)
C(1) 0.05(1) 0.05(1) 0.029(9) -0.016(9) 0.022(9) -0.003(8)
C(2) 0.06(1) 0.05(1) 0.032(10) -0.016(9) 0.025(10) -0.008(9)
C(3) 0.040(9) 0.020(8) 0.035(9) -0.001(7) 0.020(8) 0.001(7)
C(4) 0.033(9) 0.05(1) 0.035(10) 0.006(8) 0.016(8) 0.018(9)
C(5) 0.038(10) 0.05(1) 0.04(1) -0.001(8) 0.020(9) 0.008(9)
C(6) 0.034(9) 0.025(9) 0.035(9) -0.002(7) 0.019(8) 0.001(7)
C(7) 0.09(2) 0.04(1) 0.08(2) -0.01(1) 0.06(1) 0.02(1)
C(8) 0.14(2) 0.03(1) 0.05(1) -0.04(1) 0.01(1) -0.005(10)
C(9) 0.08(1) 0.009(9) 0.06(1) -0.007(8) 0.00(1) 0.003(9)
C(10) 0.06(1) 0.03(1) 0.05(1) -0.005(9) 0.04(1) 0.016(9)
C(11) 0.020(9) 0.05(1) 0.03(1) -0.004(8) 0.005(7) 0.016(9)

loop_
_atom_site_label
_atom_site_fract_x
_atom_site_fract_y
_atom_site_fract_z
_atom_site_U_iso_or_equiv
_atom_site_thermal_displace_type
_atom_site_calc_flag
_atom_site_occupancy
_atom_site_refinement_flags
I1 0.7676(2) 0.00095(7) 0.2352(2) 0.0353(3) Uani d 1.00 .
Cl1 0.5000 0.0000 0.5000 0.049(2) Uani d 0.50 S
S1 0.7263(8) 0.4330(3) 0.9917(7) 0.048(2) Uani d 1.00 .
S2 0.7594(7) 0.3879(3) 0.5602(7) 0.047(2) Uani d 1.00 .
S3 0.7440(7) 0.6124(3) 0.9522(7) 0.046(2) Uani d 1.00 .
S4 0.7745(8) 0.5675(3) 0.5201(7) 0.047(2) Uani d 1.00 .
S5 0.7186(8) 0.2735(3) 1.0733(8) 0.053(2) Uani d 1.00 .
S6 0.7617(7) 0.2189(3) 0.5631(7) 0.045(1) Uani d 1.00 .
S7 0.7539(7) 0.7814(3) 0.9523(7) 0.044(1) Uani d 1.00 .
S8 0.7915(8) 0.7258(3) 0.4403(8) 0.052(2) Uani d 1.00 .
C1 0.752(2) 0.462(1) 0.765(3) 0.042(6) Uani d 1.00 .
C2 0.753(2) 0.537(1) 0.748(3) 0.044(6) Uani d 1.00 .
C3 0.733(2) 0.3341(9) 0.896(2) 0.030(4) Uani d 1.00 .
C4 0.752(2) 0.311(1) 0.698(3) 0.039(5) Uani d 1.00 .
C5 0.757(2) 0.688(1) 0.816(3) 0.041(5) Uani d 1.00 .
C6 0.775(2) 0.6657(9) 0.619(2) 0.030(4) Uani d 1.00 .
C7 0.676(3) 0.184(1) 0.903(3) 0.060(7) Uani d 1.00 .
C8 0.775(4) 0.164(1) 0.754(3) 0.073(8) Uani d 1.00 .
C9 0.699(3) 0.834(1) 0.749(3) 0.053(6) Uani d 1.00 .
C10 0.813(3) 0.820(1) 0.599(3) 0.043(6) Uani d 1.00 .
C11 0.959(2) 0.0010(10) 0.046(2) 0.033(5) Uani d 1.00 .
H1 0.5761 0.8247 0.6697 0.0617 Uiso calc 1.00 .
H2 0.6957 0.8892 0.8041 0.0617 Uiso calc 1.00 .
H3 0.9381 0.8242 0.6774 0.0539 Uiso calc 1.00 .
H4 0.7851 0.8606 0.5114 0.0539 Uiso calc 1.00 .
H5 0.6897 0.1415 0.9830 0.0707 Uiso calc 1.00 .
H6 0.5482 0.1865 0.8245 0.0707 Uiso calc 1.00 .
H7 0.7544 0.1111 0.6890 0.0804 Uiso calc 1.00 .
H8 0.9032 0.1614 0.8346 0.0804 Uiso calc 1.00 .

loop_
_atom_type_symbol
_atom_type_oxidation_number
_atom_type_number_in_cell
_atom_type_scat_dispersion_real
_atom_type_scat_dispersion_imag
_atom_type_scat_source
C 0 22 0.003 0.002
;International Tables for Crystallography
(1992, Vol. C, Tables 4.2.6.8 and 6.1.1.1)
;
S 0 16 0.125 0.123
;International Tables for Crystallography
(1992, Vol. C, Tables 4.2.6.8 and 6.1.1.1)
;
H 0 16 0.000 0.000
;International Tables for Crystallography
(1992, Vol. C, Table 6.1.1.2)
;
I 0 2 -0.474 1.812
;International Tables for Crystallography
(1992, Vol. C, Tables 4.2.6.8 and 6.1.1.1)
;
Cl 0 1 0.148 0.159
;International Tables for Crystallography
(1992, Vol. C, Tables 4.2.6.8 and 6.1.1.1)
;

loop_
_geom_angle_atom_site_label_1
_geom_angle_atom_site_label_2
_geom_angle_atom_site_label_3
_geom_angle
_geom_angle_site_symmetry_1
_geom_angle_site_symmetry_2
_geom_angle_site_symmetry_3
_geom_angle_publ_flag
C(1) S(1) C(3) 94.8(8) 1_555 1_555 1_555 yes
C(1) S(2) C(4) 95.8(8) 1_555 1_555 1_555 yes
C(2) S(3) C(5) 96.2(9) 1_555 1_555 1_555 yes
C(2) S(4) C(6) 95.1(8) 1_555 1_555 1_555 yes
C(3) S(5) C(7) 100.6(8) 1_555 1_555 1_555 yes
C(4) S(6) C(8) 101.1(9) 1_555 1_555 1_555 yes
C(5) S(7) C(9) 99.8(9) 1_555 1_555 1_555 yes
C(6) S(8) C(10) 102.2(7) 1_555 1_555 1_555 yes
S(1) C(1) S(2) 115(1) 1_555 1_555 1_555 yes
S(1) C(1) C(2) 121(1) 1_555 1_555 1_555 yes
S(2) C(1) C(2) 122(1) 1_555 1_555 1_555 yes
S(3) C(2) S(4) 114(1) 1_555 1_555 1_555 yes
S(3) C(2) C(1) 123(1) 1_555 1_555 1_555 yes
S(4) C(2) C(1) 122(1) 1_555 1_555 1_555 yes
S(1) C(3) S(5) 114.6(8) 1_555 1_555 1_555 yes
S(1) C(3) C(4) 118(1) 1_555 1_555 1_555 yes
S(5) C(3) C(4) 126(1) 1_555 1_555 1_555 yes
S(2) C(4) S(6) 115.9(9) 1_555 1_555 1_555 yes
S(2) C(4) C(3) 115(1) 1_555 1_555 1_555 yes
S(6) C(4) C(3) 129(1) 1_555 1_555 1_555 yes
S(3) C(5) S(7) 116.4(9) 1_555 1_555 1_555 yes
S(3) C(5) C(6) 115(1) 1_555 1_555 1_555 yes
S(7) C(5) C(6) 128(1) 1_555 1_555 1_555 yes
S(4) C(6) S(8) 113.8(8) 1_555 1_555 1_555 yes
S(4) C(6) C(5) 118(1) 1_555 1_555 1_555 yes
S(8) C(6) C(5) 127(1) 1_555 1_555 1_555 yes
S(5) C(7) C(8) 116(1) 1_555 1_555 1_555 yes
S(5) C(7) H(5) 110(1) 1_555 1_555 1_555 no
S(5) C(7) H(6) 108(1) 1_555 1_555 1_555 no
C(8) C(7) H(5) 109(1) 1_555 1_555 1_555 no
C(8) C(7) H(6) 104(1) 1_555 1_555 1_555 no
H(5) C(7) H(6) 106(1) 1_555 1_555 1_555 no
S(6) C(8) C(7) 122(1) 1_555 1_555 1_555 yes
S(6) C(8) H(7) 108(1) 1_555 1_555 1_555 no
S(6) C(8) H(8) 106(1) 1_555 1_555 1_555 no
C(7) C(8) H(7) 108(1) 1_555 1_555 1_555 no
C(7) C(8) H(8) 104(1) 1_555 1_555 1_555 no
H(7) C(8) H(8) 104(2) 1_555 1_555 1_555 no
S(7) C(9) C(10) 118(1) 1_555 1_555 1_555 yes
S(7) C(9) H(1) 108(1) 1_555 1_555 1_555 no
S(7) C(9) H(2) 108(1) 1_555 1_555 1_555 no
C(10) C(9) H(1) 106(1) 1_555 1_555 1_555 no
C(10) C(9) H(2) 108(1) 1_555 1_555 1_555 no
H(1) C(9) H(2) 106(1) 1_555 1_555 1_555 no
S(8) C(10) C(9) 113(1) 1_555 1_555 1_555 yes
S(8) C(10) H(3) 109(1) 1_555 1_555 1_555 no
S(8) C(10) H(4) 109(1) 1_555 1_555 1_555 no
C(9) C(10) H(3) 107(1) 1_555 1_555 1_555 no
C(9) C(10) H(4) 110(1) 1_555 1_555 1_555 no
H(3) C(10) H(4) 106(1) 1_555 1_555 1_555 no
I(1) C(11) C(11) 176(2) 1_555 1_555 2_755 yes

loop_
_geom_bond_atom_site_label_1
_geom_bond_atom_site_label_2
_geom_bond_distance
_geom_bond_site_symmetry_1
_geom_bond_site_symmetry_2
_geom_bond_publ_flag
I(1) C(11) 2.18(1) 1_555 1_555 yes
S(1) C(1) 1.75(2) 1_555 1_555 yes
S(1) C(3) 1.74(2) 1_555 1_555 yes
S(2) C(1) 1.74(2) 1_555 1_555 yes
S(2) C(4) 1.77(2) 1_555 1_555 yes
S(3) C(2) 1.75(2) 1_555 1_555 yes
S(3) C(5) 1.75(2) 1_555 1_555 yes
S(4) C(2) 1.75(2) 1_555 1_555 yes
S(4) C(6) 1.74(2) 1_555 1_555 yes
S(5) C(3) 1.75(2) 1_555 1_555 yes
S(5) C(7) 1.79(2) 1_555 1_555 yes
S(6) C(4) 1.72(2) 1_555 1_555 yes
S(6) C(8) 1.70(2) 1_555 1_555 yes
S(7) C(5) 1.73(2) 1_555 1_555 yes
S(7) C(9) 1.71(2) 1_555 1_555 yes
S(8) C(6) 1.76(2) 1_555 1_555 yes
S(8) C(10) 1.82(2) 1_555 1_555 yes
C(1) C(2) 1.33(2) 1_555 1_555 yes
C(3) C(4) 1.36(2) 1_555 1_555 yes
C(5) C(6) 1.36(2) 1_555 1_555 yes
C(7) C(8) 1.39(3) 1_555 1_555 yes
C(9) C(10) 1.47(2) 1_555 1_555 yes
C(11) C(11) 0.97(2) 1_555 2_755 yes

loop_
_geom_contact_atom_site_label_1
_geom_contact_atom_site_label_2
_geom_contact_distance
_geom_contact_site_symmetry_1
_geom_contact_site_symmetry_2
I(1) Cl(1) 3.041(1) 1_555 1_555
Cl(1) C(9) 3.57(2) 1_555 1_545
Cl(1) C(9) 3.57(2) 1_555 2_666
S(2) S(5) 3.506(7) 1_555 1_554
S(3) S(8) 3.501(7) 1_555 1_556
S(5) S(6) 3.504(6) 1_555 1_556
S(7) S(8) 3.508(6) 1_555 1_556
C(8) C(11) 3.57(3) 1_555 2_756
